data_4511166
loop_
_publ_author_name
'Xie, Yun-Peng'
'Yang, Jin'
'Ma, Jian-Fang'
'Ma, Ji-Cheng'
'Zhang, Lai-Ping'
'Jia, Zhi-Fang'
'Su, Zhong-Min'

_publ_section_title
;
 Tin Alkylarsonate Clusters: C&#x2212;H&#x00B7;&#x00B7;&#x00B7;X (X = Cl,
 O, and \p) Interaction-Mediated Supramolecular Formation
;
_journal_issue 9
_journal_name_full 'Crystal Growth &amp; Design'
_journal_page_first 3881
_journal_paper_doi 10.1021/cg8008877
_journal_volume 9
_journal_year 2009
_chemical_formula_sum 'C40 H58 As4 Cl6 O20 Sn6'
_chemical_formula_weight 2083.38
_chemical_name_systematic
;
 ?
;
_space_group_IT_number 2
_symmetry_cell_setting triclinic
_symmetry_space_group_name_Hall '-P 1'
_symmetry_space_group_name_H-M 'P -1'
_atom_sites_solution_hydrogens geom
_atom_sites_solution_primary direct
_atom_sites_solution_secondary difmap
_audit_creation_method SHELXL-97
_cell_angle_alpha 61.469(18)
_cell_angle_beta 77.05(2)
_cell_angle_gamma 69.946(18)
_cell_formula_units_Z 1
_cell_length_a 10.076(5)
_cell_length_b 13.819(8)
_cell_length_c 14.216(8)
_cell_measurement_reflns_used Total
_cell_measurement_temperature 293(2)
_cell_measurement_theta_max 27.45
_cell_measurement_theta_min 3.13
_cell_volume 1629.2(16)
_computing_cell_refinement PROCESS-AUTO
_computing_data_collection PROCESS-AUTO
_computing_data_reduction PROCESS-AUTO
_computing_structure_refinement 'SHELXL-97 (Sheldrick, 1997)'
_computing_structure_solution 'SHELXL-97 (Sheldrick, 1997)'
_diffrn_ambient_temperature 293(2)
_diffrn_detector_area_resol_mean 10.0
_diffrn_measured_fraction_theta_full 0.997
_diffrn_measured_fraction_theta_max 0.986
_diffrn_measurement_device_type 'Rigaku RAXIS-RAPID'
_diffrn_measurement_method '\w scan'
_diffrn_radiation_monochromator graphite
_diffrn_radiation_source 'fine-focus sealed tube'
_diffrn_radiation_type MoK\a
_diffrn_radiation_wavelength 0.71073
_diffrn_reflns_av_R_equivalents 0.0267
_diffrn_reflns_av_sigmaI/netI 0.0354
_diffrn_reflns_limit_h_max 13
_diffrn_reflns_limit_h_min -13
_diffrn_reflns_limit_k_max 17
_diffrn_reflns_limit_k_min -17
_diffrn_reflns_limit_l_max 18
_diffrn_reflns_limit_l_min -18
_diffrn_reflns_number 15987
_diffrn_reflns_theta_full 25.00
_diffrn_reflns_theta_max 27.45
_diffrn_reflns_theta_min 3.13
_exptl_absorpt_coefficient_mu 4.588
_exptl_absorpt_correction_T_max 0.476
_exptl_absorpt_correction_T_min 0.278
_exptl_absorpt_correction_type multi-scan
_exptl_absorpt_process_details
;
Higashi,T (1995) Program for absorption correction. 
Rigaku Corporation, Tokyo, Japan.
;
_exptl_crystal_colour colorless
_exptl_crystal_density_diffrn 2.123
_exptl_crystal_density_method 'not measured'
_exptl_crystal_description block
_exptl_crystal_F_000 992
_exptl_crystal_size_max 0.346
_exptl_crystal_size_mid 0.239
_exptl_crystal_size_min 0.162
_refine_diff_density_max 1.404
_refine_diff_density_min -0.742
_refine_diff_density_rms 0.175
_refine_ls_extinction_method none
_refine_ls_goodness_of_fit_ref 1.053
_refine_ls_hydrogen_treatment constr
_refine_ls_matrix_type full
_refine_ls_number_parameters 338
_refine_ls_number_reflns 7343
_refine_ls_number_restraints 3
_refine_ls_restrained_S_all 1.060
_refine_ls_R_factor_all 0.0461
_refine_ls_R_factor_gt 0.0362
_refine_ls_shift/su_max 0.001
_refine_ls_shift/su_mean 0.000
_refine_ls_structure_factor_coef Fsqd
_refine_ls_weighting_details 'calc w=1/[\s^2^(Fo^2^)+(0.0779P)^2^+0.0000P] where P=(Fo^2^+2Fc^2^)/3'
_refine_ls_weighting_scheme calc
_refine_ls_wR_factor_gt 0.1125
_refine_ls_wR_factor_ref 0.1193
_reflns_number_gt 6029
_reflns_number_total 7343
_reflns_threshold_expression >2sigma(I)
_cod_data_source_file cg8008877_si_002.cif
_cod_data_source_block compound-3
_cod_depositor_comments
;
The following automatic conversions were performed:

'_symmetry_cell_setting' value 'Triclinic' changed to 'triclinic'
according to
/usr/data/users/saulius/automatic-downloads/retrospective/ACS/lib/dictionaries/cif_core.dic
dictionary named 'cif_core.dic' version 2.4.2 from 2011-04-26.

Automatic conversion script
Id: cif_fix_values 2281 2013-09-26 08:29:07Z andrius 
;
_cod_original_cell_volume 1629.3(15)
_cod_original_sg_symbol_H-M P-1
_cod_database_code 4511166

loop_
_symmetry_equiv_pos_as_xyz
'x, y, z'
'-x, -y, -z'

loop_
_atom_site_label
_atom_site_type_symbol
_atom_site_fract_x
_atom_site_fract_y
_atom_site_fract_z
_atom_site_U_iso_or_equiv
_atom_site_adp_type
_atom_site_occupancy
_atom_site_symmetry_multiplicity
_atom_site_calc_flag
_atom_site_refinement_flags
C1 C 1.5316(6) 0.2177(5) 0.7292(5) 0.0574(15) Uani 1 1 d .
C2 C 1.6633(8) 0.1827(8) 0.6821(8) 0.086(2) Uani 1 1 d .
H2 H 1.7024 0.2384 0.6259 0.104 Uiso 1 1 calc R
C3 C 1.7385(11) 0.0704(9) 0.7143(11) 0.124(4) Uani 1 1 d .
H3 H 1.8259 0.0496 0.6800 0.148 Uiso 1 1 calc R
C4 C 1.6813(13) -0.0103(10) 0.7983(11) 0.122(4) Uani 1 1 d .
H4 H 1.7308 -0.0872 0.8198 0.146 Uiso 1 1 calc R
C5 C 1.5591(14) 0.0158(9) 0.8502(11) 0.138(5) Uani 1 1 d .
H5 H 1.5258 -0.0408 0.9101 0.166 Uiso 1 1 calc R
C6 C 1.4779(9) 0.1350(8) 0.8119(8) 0.105(3) Uani 1 1 d .
H6 H 1.3884 0.1549 0.8442 0.126 Uiso 1 1 calc R
C7 C 1.1166(7) 0.8397(5) 0.0459(5) 0.0620(16) Uani 1 1 d .
C8 C 1.0272(9) 0.8337(8) -0.0099(6) 0.087(2) Uani 1 1 d .
H8 H 0.9328 0.8389 0.0158 0.104 Uiso 1 1 calc R
C9 C 1.0717(13) 0.8207(10) -0.1001(7) 0.114(3) Uani 1 1 d .
H9 H 1.0080 0.8186 -0.1370 0.137 Uiso 1 1 calc R
C10 C 1.2075(15) 0.8107(11) -0.1377(8) 0.130(4) Uani 1 1 d .
H10 H 1.2385 0.7978 -0.1985 0.156 Uiso 1 1 calc R
C11 C 1.3008(13) 0.8191(13) -0.0879(9) 0.146(5) Uani 1 1 d .
H11 H 1.3943 0.8156 -0.1155 0.175 Uiso 1 1 calc R
C12 C 1.2519(10) 0.8332(10) 0.0057(8) 0.108(3) Uani 1 1 d .
H12 H 1.3144 0.8382 0.0414 0.130 Uiso 1 1 calc R
C13 C 1.2250(8) 0.4958(8) 0.1162(5) 0.083(2) Uani 1 1 d D
H13A H 1.2891 0.5430 0.0938 0.100 Uiso 1 1 calc R
H13B H 1.1380 0.5441 0.0810 0.100 Uiso 1 1 calc R
C14 C 1.2893(12) 0.4040(12) 0.0813(9) 0.154(6) Uani 1 1 d D
H14A H 1.3075 0.4373 0.0047 0.231 Uiso 1 1 calc R
H14B H 1.2257 0.3579 0.1020 0.231 Uiso 1 1 calc R
H14C H 1.3768 0.3571 0.1145 0.231 Uiso 1 1 calc R
C15 C 1.4492(6) 0.1767(6) 0.4151(6) 0.0685(18) Uani 1 1 d D
H15A H 1.4925 0.1975 0.3425 0.082 Uiso 1 1 calc R
H15B H 1.4167 0.1101 0.4366 0.082 Uiso 1 1 calc R
C16 C 1.5565(15) 0.1477(14) 0.4888(12) 0.178(6) Uiso 1 1 d D
H16A H 1.6348 0.0852 0.4859 0.266 Uiso 1 1 calc R
H16B H 1.5140 0.1260 0.5609 0.266 Uiso 1 1 calc R
H16C H 1.5898 0.2132 0.4669 0.266 Uiso 1 1 calc R
C17 C 0.9298(8) 0.2322(7) 0.4225(7) 0.079(2) Uani 1 1 d D
H17A H 0.8404 0.2833 0.3924 0.094 Uiso 1 1 calc R
H17B H 0.9113 0.1882 0.4989 0.094 Uiso 1 1 calc R
C18 C 0.9939(15) 0.1545(10) 0.3713(10) 0.139(5) Uani 1 1 d D
H18A H 0.9304 0.1109 0.3828 0.208 Uiso 1 1 calc R
H18B H 1.0817 0.1034 0.4020 0.208 Uiso 1 1 calc R
H18C H 1.0114 0.1985 0.2956 0.208 Uiso 1 1 calc R
C19 C 1.4565(6) 0.3390(5) 0.6898(5) 0.0557(14) Uani 1 1 d .
H19A H 1.5251 0.3831 0.6550 0.067 Uiso 1 1 calc R
H19B H 1.4096 0.3545 0.7506 0.067 Uiso 1 1 calc R
C20 C 1.0659(7) 0.8505(5) 0.1497(5) 0.0596(15) Uani 1 1 d .
H20A H 0.9679 0.8961 0.1467 0.071 Uiso 1 1 calc R
H20B H 1.1222 0.8887 0.1600 0.071 Uiso 1 1 calc R
O10 O 0.8090(3) 0.4942(3) 0.4036(3) 0.0455(8) Uani 1 1 d .
O8 O 1.2543(4) 0.2801(3) 0.6209(3) 0.0453(8) Uani 1 1 d .
O7 O 0.9630(4) 0.2891(3) 0.6150(3) 0.0485(9) Uani 1 1 d .
O5 O 0.9770(4) 0.6438(3) 0.2433(3) 0.0459(8) Uani 1 1 d .
O6 O 1.2527(4) 0.6204(3) 0.2709(3) 0.0458(8) Uani 1 1 d .
O2 O 1.3289(4) 0.2713(3) 0.4177(3) 0.0476(8) Uani 1 1 d .
O1 O 1.0260(4) 0.2990(3) 0.4047(3) 0.0443(8) Uani 1 1 d .
O3 O 1.1941(4) 0.4531(4) 0.2301(3) 0.0487(9) Uani 1 1 d .
O4 O 1.1198(3) 0.4391(3) 0.4215(3) 0.0351(7) Uani 1 1 d .
O9 O 1.3948(3) 0.4347(3) 0.4626(3) 0.0459(8) Uani 1 1 d .
As2 As 1.31737(5) 0.39107(4) 0.58999(4) 0.03990(13) Uani 1 1 d .
As1 As 1.08229(5) 0.70057(4) 0.26775(4) 0.04204(13) Uani 1 1 d .
Sn1 Sn 0.98925(3) 0.47473(3) 0.30991(3) 0.04011(11) Uani 1 1 d .
Sn2 Sn 1.14551(3) 0.26858(3) 0.52479(3) 0.03992(10) Uani 1 1 d .
Sn3 Sn 1.31454(3) 0.44640(3) 0.33719(3) 0.04038(11) Uani 1 1 d .
Cl1 Cl 0.88191(18) 0.48515(18) 0.17476(13) 0.0724(5) Uani 1 1 d .
Cl2 Cl 1.19320(19) 0.06843(13) 0.60973(16) 0.0725(5) Uani 1 1 d .
Cl3 Cl 1.53096(15) 0.43399(16) 0.23664(14) 0.0669(4) Uani 1 1 d .

loop_
_atom_site_aniso_label
_atom_site_aniso_U_11
_atom_site_aniso_U_22
_atom_site_aniso_U_33
_atom_site_aniso_U_23
_atom_site_aniso_U_13
_atom_site_aniso_U_12
C1 0.056(3) 0.058(3) 0.059(4) -0.014(3) -0.021(3) -0.023(3)
C2 0.071(5) 0.089(6) 0.110(7) -0.058(5) -0.001(4) -0.017(4)
C3 0.106(7) 0.089(7) 0.167(11) -0.064(8) -0.004(7) -0.008(6)
C4 0.120(8) 0.081(7) 0.154(11) -0.044(7) -0.031(8) -0.014(6)
C5 0.141(9) 0.073(6) 0.143(10) 0.009(6) -0.008(8) -0.046(6)
C6 0.090(5) 0.091(6) 0.093(6) 0.008(5) -0.013(5) -0.045(5)
C7 0.078(4) 0.052(3) 0.042(3) -0.006(3) 0.003(3) -0.026(3)
C8 0.087(5) 0.104(6) 0.060(4) -0.026(4) -0.018(4) -0.022(4)
C9 0.138(9) 0.138(9) 0.053(5) -0.035(5) -0.021(5) -0.024(7)
C10 0.153(11) 0.154(11) 0.060(5) -0.049(6) -0.004(6) -0.016(8)
C11 0.104(8) 0.216(15) 0.086(7) -0.056(9) 0.032(6) -0.046(9)
C12 0.095(6) 0.158(10) 0.081(6) -0.048(6) 0.022(5) -0.068(6)
C13 0.067(4) 0.132(7) 0.048(4) -0.039(4) 0.008(3) -0.034(4)
C14 0.146(9) 0.231(15) 0.100(8) -0.123(10) -0.006(7) 0.005(9)
C15 0.052(3) 0.062(4) 0.094(5) -0.041(4) 0.002(3) -0.013(3)
C17 0.097(5) 0.076(5) 0.089(5) -0.036(4) -0.011(4) -0.052(4)
C18 0.228(13) 0.121(9) 0.128(9) -0.075(8) -0.015(9) -0.087(9)
C19 0.052(3) 0.064(4) 0.063(4) -0.033(3) -0.018(3) -0.013(2)
C20 0.077(4) 0.045(3) 0.047(3) -0.010(3) -0.004(3) -0.020(3)
O10 0.0429(18) 0.047(2) 0.051(2) -0.0216(17) 0.0013(15) -0.0191(14)
O8 0.052(2) 0.043(2) 0.046(2) -0.0169(16) -0.0090(15) -0.0199(15)
O7 0.0482(19) 0.066(2) 0.0419(19) -0.0256(18) 0.0045(15) -0.0302(17)
O5 0.054(2) 0.047(2) 0.0412(19) -0.0163(16) -0.0055(15) -0.0215(15)
O6 0.0474(18) 0.048(2) 0.0445(19) -0.0164(16) 0.0048(15) -0.0262(15)
O2 0.0413(18) 0.048(2) 0.060(2) -0.0308(18) 0.0025(16) -0.0120(14)
O1 0.053(2) 0.046(2) 0.0467(19) -0.0234(17) 0.0012(15) -0.0261(15)
O3 0.051(2) 0.067(2) 0.0420(19) -0.0323(18) 0.0043(15) -0.0246(17)
O4 0.0375(15) 0.0406(17) 0.0325(16) -0.0157(14) 0.0007(12) -0.0194(12)
O9 0.0425(18) 0.060(2) 0.0422(19) -0.0243(18) 0.0054(14) -0.0252(16)
As2 0.0394(3) 0.0440(3) 0.0414(3) -0.0182(2) -0.00462(19) -0.01704(19)
As1 0.0498(3) 0.0425(3) 0.0350(3) -0.0129(2) 0.0021(2) -0.0234(2)
Sn1 0.04337(19) 0.0489(2) 0.03795(19) -0.02149(16) -0.00035(13) -0.02204(14)
Sn2 0.04563(19) 0.03920(19) 0.0421(2) -0.01890(15) 0.00062(14) -0.02069(14)
Sn3 0.03899(18) 0.0481(2) 0.0419(2) -0.02296(16) 0.00515(13) -0.02128(14)
Cl1 0.0759(10) 0.1115(14) 0.0549(9) -0.0424(9) -0.0082(7) -0.0435(9)
Cl2 0.0909(11) 0.0405(8) 0.0841(12) -0.0213(8) -0.0049(9) -0.0257(7)
Cl3 0.0491(8) 0.0907(11) 0.0752(10) -0.0497(9) 0.0237(7) -0.0336(7)

loop_
_atom_type_symbol
_atom_type_description
_atom_type_scat_dispersion_real
_atom_type_scat_dispersion_imag
_atom_type_scat_source
C C 0.0033 0.0016 'International Tables Vol C Tables 4.2.6.8 and 6.1.1.4'
H H 0.0000 0.0000 'International Tables Vol C Tables 4.2.6.8 and 6.1.1.4'
O O 0.0106 0.0060 'International Tables Vol C Tables 4.2.6.8 and 6.1.1.4'
As As 0.0499 2.0058 'International Tables Vol C Tables 4.2.6.8 and 6.1.1.4'
Sn Sn -0.6537 1.4246 'International Tables Vol C Tables 4.2.6.8 and 6.1.1.4'
Cl Cl 0.1484 0.1585 'International Tables Vol C Tables 4.2.6.8 and 6.1.1.4'

loop_
_geom_angle_atom_site_label_1
_geom_angle_atom_site_label_2
_geom_angle_atom_site_label_3
_geom_angle
_geom_angle_site_symmetry_1
C6 C1 C2 117.2(7) .
C6 C1 C19 122.7(7) .
C2 C1 C19 120.1(6) .
C3 C2 C1 123.1(9) .
C3 C2 H2 118.5 .
C1 C2 H2 118.5 .
C4 C3 C2 117.9(10) .
C4 C3 H3 121.0 .
C2 C3 H3 121.0 .
C5 C4 C3 122.9(10) .
C5 C4 H4 118.6 .
C3 C4 H4 118.6 .
C4 C5 C6 118.3(9) .
C4 C5 H5 120.8 .
C6 C5 H5 120.8 .
C1 C6 C5 120.4(9) .
C1 C6 H6 119.8 .
C5 C6 H6 119.8 .
C12 C7 C8 117.4(8) .
C12 C7 C20 121.3(7) .
C8 C7 C20 121.3(6) .
C9 C8 C7 121.9(9) .
C9 C8 H8 119.0 .
C7 C8 H8 119.0 .
C8 C9 C10 120.2(11) .
C8 C9 H9 119.9 .
C10 C9 H9 119.9 .
C9 C10 C11 120.8(10) .
C9 C10 H10 119.6 .
C11 C10 H10 119.6 .
C10 C11 C12 117.9(10) .
C10 C11 H11 121.1 .
C12 C11 H11 121.1 .
C7 C12 C11 121.7(10) .
C7 C12 H12 119.1 .
C11 C12 H12 119.1 .
O3 C13 C14 113.0(8) .
O3 C13 H13A 109.0 .
C14 C13 H13A 109.0 .
O3 C13 H13B 109.0 .
C14 C13 H13B 109.0 .
H13A C13 H13B 107.8 .
C13 C14 H14A 109.5 .
C13 C14 H14B 109.5 .
H14A C14 H14B 109.5 .
C13 C14 H14C 109.5 .
H14A C14 H14C 109.5 .
H14B C14 H14C 109.5 .
O2 C15 C16 110.8(8) .
O2 C15 H15A 109.5 .
C16 C15 H15A 109.5 .
O2 C15 H15B 109.5 .
C16 C15 H15B 109.5 .
H15A C15 H15B 108.1 .
C15 C16 H16A 109.5 .
C15 C16 H16B 109.5 .
H16A C16 H16B 109.5 .
C15 C16 H16C 109.5 .
H16A C16 H16C 109.5 .
H16B C16 H16C 109.5 .
O1 C17 C18 109.6(7) .
O1 C17 H17A 109.8 .
C18 C17 H17A 109.8 .
O1 C17 H17B 109.8 .
C18 C17 H17B 109.8 .
H17A C17 H17B 108.2 .
C17 C18 H18A 109.5 .
C17 C18 H18B 109.5 .
H18A C18 H18B 109.5 .
C17 C18 H18C 109.5 .
H18A C18 H18C 109.5 .
H18B C18 H18C 109.5 .
C1 C19 As2 114.4(4) .
C1 C19 H19A 108.7 .
As2 C19 H19A 108.7 .
C1 C19 H19B 108.7 .
As2 C19 H19B 108.7 .
H19A C19 H19B 107.6 .
C7 C20 As1 109.6(4) .
C7 C20 H20A 109.7 .
As1 C20 H20A 109.7 .
C7 C20 H20B 109.7 .
As1 C20 H20B 109.7 .
H20A C20 H20B 108.2 .
As2 O10 Sn1 133.9(2) 2_766
As2 O8 Sn2 126.0(2) .
As1 O7 Sn2 134.5(2) 2_766
As1 O5 Sn1 125.4(2) .
As1 O6 Sn3 124.42(18) .
C15 O2 Sn3 127.7(4) .
C15 O2 Sn2 129.5(4) .
Sn3 O2 Sn2 101.65(14) .
C17 O1 Sn1 125.2(4) .
C17 O1 Sn2 123.4(4) .
Sn1 O1 Sn2 102.70(15) .
C13 O3 Sn3 125.3(4) .
C13 O3 Sn1 125.7(4) .
Sn3 O3 Sn1 100.95(15) .
Sn2 O4 Sn1 105.32(14) .
Sn2 O4 Sn3 104.58(14) .
Sn1 O4 Sn3 104.24(14) .
As2 O9 Sn3 123.98(18) .
O10 As2 O8 113.39(17) 2_766
O10 As2 O9 107.29(18) 2_766
O8 As2 O9 109.73(18) .
O10 As2 C19 108.9(2) 2_766
O8 As2 C19 107.9(2) .
O9 As2 C19 109.6(2) .
O7 As1 O5 113.65(17) 2_766
O7 As1 O6 107.37(18) 2_766
O5 As1 O6 110.58(19) .
O7 As1 C20 110.1(2) 2_766
O5 As1 C20 105.6(2) .
O6 As1 C20 109.5(2) .
O10 Sn1 O5 92.26(15) .
O10 Sn1 O4 94.72(14) .
O5 Sn1 O4 90.96(14) .
O10 Sn1 O1 87.20(14) .
O5 Sn1 O1 166.90(14) .
O4 Sn1 O1 76.05(14) .
O10 Sn1 O3 171.11(14) .
O5 Sn1 O3 86.67(15) .
O4 Sn1 O3 76.49(14) .
O1 Sn1 O3 91.85(15) .
O10 Sn1 Cl1 95.39(12) .
O5 Sn1 Cl1 96.18(12) .
O4 Sn1 Cl1 167.37(10) .
O1 Sn1 Cl1 96.90(12) .
O3 Sn1 Cl1 93.49(11) .
O10 Sn1 Sn3 131.78(11) .
O5 Sn1 Sn3 82.53(10) .
O4 Sn1 Sn3 37.96(8) .
O1 Sn1 Sn3 88.08(10) .
O3 Sn1 Sn3 39.33(10) .
Cl1 Sn1 Sn3 132.80(5) .
O10 Sn1 Sn2 88.53(11) .
O5 Sn1 Sn2 128.00(10) .
O4 Sn1 Sn2 37.31(9) .
O1 Sn1 Sn2 38.92(10) .
O3 Sn1 Sn2 85.20(11) .
Cl1 Sn1 Sn2 135.51(6) .
Sn3 Sn1 Sn2 59.95(3) .
O7 Sn2 O8 92.49(15) .
O7 Sn2 O4 96.57(15) .
O8 Sn2 O4 90.79(14) .
O7 Sn2 O1 88.04(15) .
O8 Sn2 O1 166.33(14) .
O4 Sn2 O1 75.59(13) .
O7 Sn2 O2 172.25(15) .
O8 Sn2 O2 87.78(15) .
O4 Sn2 O2 75.68(13) .
O1 Sn2 O2 89.88(15) .
O7 Sn2 Cl2 92.67(12) .
O8 Sn2 Cl2 96.62(12) .
O4 Sn2 Cl2 167.90(10) .
O1 Sn2 Cl2 97.01(11) .
O2 Sn2 Cl2 94.99(11) .
O7 Sn2 Sn3 133.45(12) .
O8 Sn2 Sn3 82.18(11) .
O4 Sn2 Sn3 37.82(9) .
O1 Sn2 Sn3 87.54(10) .
O2 Sn2 Sn3 38.94(10) .
Cl2 Sn2 Sn3 133.85(5) .
O7 Sn2 Sn1 90.22(12) .
O8 Sn2 Sn1 127.94(11) .
O4 Sn2 Sn1 37.37(9) .
O1 Sn2 Sn1 38.39(10) .
O2 Sn2 Sn1 83.53(11) .
Cl2 Sn2 Sn1 135.18(5) .
Sn3 Sn2 Sn1 59.79(4) .
O6 Sn3 O9 92.37(16) .
O6 Sn3 O4 91.03(13) .
O9 Sn3 O4 91.32(13) .
O6 Sn3 O2 166.77(13) .
O9 Sn3 O2 90.19(15) .
O4 Sn3 O2 75.93(13) .
O6 Sn3 O3 89.02(16) .
O9 Sn3 O3 167.99(13) .
O4 Sn3 O3 76.72(14) .
O2 Sn3 O3 85.83(16) .
O6 Sn3 Cl3 95.04(11) .
O9 Sn3 Cl3 94.23(11) .
O4 Sn3 Cl3 171.59(10) .
O2 Sn3 Cl3 97.71(11) .
O3 Sn3 Cl3 97.53(11) .
O6 Sn3 Sn1 84.02(10) .
O9 Sn3 Sn1 128.60(9) .
O4 Sn3 Sn1 37.80(9) .
O2 Sn3 Sn1 84.23(10) .
O3 Sn3 Sn1 39.72(10) .
Cl3 Sn3 Sn1 137.16(6) .
O6 Sn3 Sn2 128.06(10) .
O9 Sn3 Sn2 84.00(10) .
O4 Sn3 Sn2 37.60(9) .
O2 Sn3 Sn2 39.41(10) .
O3 Sn3 Sn2 85.74(11) .
Cl3 Sn3 Sn2 136.89(5) .
Sn1 Sn3 Sn2 60.27(3) .

loop_
_geom_bond_atom_site_label_1
_geom_bond_atom_site_label_2
_geom_bond_distance
_geom_bond_site_symmetry_2
C1 C6 1.355(9) .
C1 C2 1.383(10) .
C1 C19 1.456(8) .
C2 C3 1.365(12) .
C2 H2 0.9300 .
C3 C4 1.365(15) .
C3 H3 0.9300 .
C4 C5 1.317(16) .
C4 H4 0.9300 .
C5 C6 1.448(15) .
C5 H5 0.9300 .
C6 H6 0.9300 .
C7 C12 1.344(10) .
C7 C8 1.372(10) .
C7 C20 1.511(9) .
C8 C9 1.336(12) .
C8 H8 0.9300 .
C9 C10 1.338(14) .
C9 H9 0.9300 .
C10 C11 1.361(16) .
C10 H10 0.9300 .
C11 C12 1.392(15) .
C11 H11 0.9300 .
C12 H12 0.9300 .
C13 O3 1.433(7) .
C13 C14 1.473(11) .
C13 H13A 0.9700 .
C13 H13B 0.9700 .
C14 H14A 0.9600 .
C14 H14B 0.9600 .
C14 H14C 0.9600 .
C15 O2 1.455(7) .
C15 C16 1.496(13) .
C15 H15A 0.9700 .
C15 H15B 0.9700 .
C16 H16A 0.9600 .
C16 H16B 0.9600 .
C16 H16C 0.9600 .
C17 O1 1.461(7) .
C17 C18 1.469(11) .
C17 H17A 0.9700 .
C17 H17B 0.9700 .
C18 H18A 0.9600 .
C18 H18B 0.9600 .
C18 H18C 0.9600 .
C19 As2 1.928(5) .
C19 H19A 0.9700 .
C19 H19B 0.9700 .
C20 As1 1.924(6) .
C20 H20A 0.9700 .
C20 H20B 0.9700 .
O10 As2 1.687(4) 2_766
O10 Sn1 2.017(3) .
O8 As2 1.687(4) .
O8 Sn2 2.024(4) .
O7 As1 1.688(4) 2_766
O7 Sn2 2.010(3) .
O5 As1 1.691(4) .
O5 Sn1 2.028(4) .
O6 As1 1.691(4) .
O6 Sn3 2.032(4) .
O2 Sn3 2.092(4) .
O2 Sn2 2.113(4) .
O1 Sn1 2.082(4) .
O1 Sn2 2.106(4) .
O3 Sn3 2.101(4) .
O3 Sn1 2.118(4) .
O4 Sn2 2.055(3) .
O4 Sn1 2.058(3) .
O4 Sn3 2.065(3) .
O9 As2 1.703(3) .
O9 Sn3 2.034(4) .
As2 O10 1.687(4) 2_766
As1 O7 1.688(4) 2_766
Sn1 Cl1 2.3330(19) .
Sn1 Sn3 3.2545(16) .
Sn1 Sn2 3.2702(16) .
Sn2 Cl2 2.345(2) .
Sn2 Sn3 3.2597(14) .
Sn3 Cl3 2.3255(17) .

loop_
_geom_hbond_atom_site_label_D
_geom_hbond_atom_site_label_H
_geom_hbond_atom_site_label_A
_geom_hbond_distance_DH
_geom_hbond_distance_HA
_geom_hbond_distance_DA
_geom_hbond_angle_DHA
_geom_hbond_site_symmetry_A
C16 H16A Cl2 0.96 2.92 3.806(16) 153.7 2_856
C13 H13B Cl1 0.97 2.82 3.407(8) 119.6 .
C19 H19A O9 0.97 2.56 3.465(8) 155.2 2_866
C19 H19A O6 0.97 2.66 3.373(7) 130.9 2_866
C13 H13A Cl3 0.97 3.02 3.511(8) 112.8 .
C15 H15B Cl2 0.97 2.92 3.469(7) 117.2 .
C15 H15A Cl3 0.97 3.00 3.495(8) 113.0 .
C17 H17A Cl1 0.97 3.08 3.564(9) 112.1 .
C17 H17B Cl2 0.97 3.10 3.542(9) 109.7 .
